data_8101173
loop_
_publ_author_name
'Smyth, D. R.'
'Tiekink, E. R. T.'

_publ_section_title
;
Crystal structure of catena-poly-(\m-dichloroacetato)triphenyltin, 
[Ph~3~Sn(O~2~CHCl~2~)]~n~
;
_journal_issue 1
_journal_name_full 'Zeitschrift f\"ur Kristallographie - New Crystal Structures'
_journal_page_first 81
_journal_page_last 82
_journal_volume 215
_journal_year 2000
_chemical_formula_moiety 'C20 H16 Cl2 O2 Sn '
_chemical_formula_sum 'C20 H16 Cl2 O2 Sn'
_chemical_formula_weight 477.94
_space_group_IT_number 14
_symmetry_cell_setting monoclinic
_symmetry_space_group_name_Hall '-P 2ybc'
_symmetry_space_group_name_H-M 'P 1 21/c 1'
_cell_angle_alpha 90
_cell_angle_beta 111.34(2)
_cell_angle_gamma 90
_cell_formula_units_Z 4
_cell_length_a 15.119(5)
_cell_length_b 12.573(2)
_cell_length_c 11.139(3)
_cell_measurement_temperature 293
_cell_volume 1972.2(9)
_diffrn_ambient_temperature 293
_exptl_crystal_density_diffrn 1.610
_refine_ls_R_factor_obs 0.0270
_refine_ls_wR_factor_obs 0.0310
_cod_original_sg_symbol_H-M 'P 21/c'
_cod_original_formula_sum 'C20 H16 Cl2 O2 Sn '
_cod_database_code 8101173

loop_
_symmetry_equiv_pos_as_xyz
'  +x,  +y,  +z'
'  -x,1/2+y,1/2-z'
'  -x,  -y,  -z'
'  +x,1/2-y,1/2+z'

loop_
_atom_site_aniso_label
_atom_site_aniso_U_11
_atom_site_aniso_U_22
_atom_site_aniso_U_33
_atom_site_aniso_U_12
_atom_site_aniso_U_13
_atom_site_aniso_U_23
Sn 0.03648(9) 0.03679(9) 0.03593(9) 0.00113(7) 0.01334(7) 0.00332(8)
Cl(1) 0.125(1) 0.0529(7) 0.149(1) -0.0086(6) 0.078(1) -0.0358(8)
Cl(2) 0.0598(7) 0.123(1) 0.122(1) 0.0338(8) 0.0219(7) -0.0183(9)
O(1) 0.053(1) 0.0415(9) 0.0356(9) 0.0039(8) 0.0204(8) 0.0018(7)
O(2) 0.060(1) 0.045(1) 0.046(1) 0.0105(9) 0.0263(9) 0.0100(8)
C(1) 0.042(1) 0.038(1) 0.035(1) -0.000(1) 0.014(1) -0.001(1)
C(2) 0.073(2) 0.044(1) 0.057(2) 0.011(1) 0.036(2) 0.005(1)
C(11) 0.040(1) 0.044(1) 0.038(1) -0.003(1) 0.016(1) -0.005(1)
C(12) 0.045(2) 0.059(2) 0.066(2) -0.006(1) 0.006(1) 0.007(1)
C(13) 0.045(2) 0.089(2) 0.094(3) -0.007(2) 0.005(2) -0.002(2)
C(14) 0.062(2) 0.112(3) 0.099(3) -0.039(2) 0.037(2) -0.014(3)
C(15) 0.083(2) 0.090(3) 0.061(2) -0.040(2) 0.032(2) -0.000(2)
C(16) 0.061(2) 0.063(2) 0.039(1) -0.013(1) 0.014(1) 0.001(1)
C(21) 0.048(1) 0.036(1) 0.029(1) -0.004(1) 0.011(1) -0.0004(9)
C(22) 0.054(2) 0.047(1) 0.050(2) 0.003(1) 0.012(1) 0.007(1)
C(23) 0.085(2) 0.050(2) 0.076(2) 0.010(2) 0.020(2) 0.019(2)
C(24) 0.120(3) 0.053(2) 0.072(2) -0.006(2) 0.031(2) 0.020(2)
C(25) 0.103(3) 0.071(2) 0.079(2) -0.023(2) 0.054(2) 0.004(2)
C(26) 0.070(2) 0.050(2) 0.061(2) -0.004(1) 0.035(2) -0.002(1)
C(31) 0.041(1) 0.043(1) 0.046(1) 0.004(1) 0.019(1) 0.011(1)
C(32) 0.073(2) 0.069(2) 0.071(2) 0.028(2) 0.011(2) -0.005(2)
C(33) 0.082(3) 0.078(2) 0.112(3) 0.044(2) 0.028(2) 0.017(2)
C(34) 0.052(2) 0.091(3) 0.100(3) 0.025(2) 0.016(2) 0.041(2)
C(35) 0.050(2) 0.095(3) 0.070(2) -0.001(2) -0.000(2) 0.013(2)
C(36) 0.050(2) 0.064(2) 0.061(2) 0.003(1) 0.012(1) 0.001(1)

loop_
_atom_site_label
_atom_site_fract_x
_atom_site_fract_y
_atom_site_fract_z
_atom_site_U_iso_or_equiv
_atom_site_thermal_displace_type
_atom_site_occupancy
_atom_site_calc_flag
_atom_site_calc_attached_atom
_atom_site_Wyckoff_symbol
_atom_site_symmetry_multiplicity
Sn 0.22200(1) 0.19886(1) 0.45222(1) 0.03636(4) Uani 1 ? ? e 4
Cl(1) 0.2589(1) -0.07955(9) 0.1218(2) 0.1013(5) Uani 0.85(1) ? ? e 4
Cl(2) 0.42445(9) 0.0334(1) 0.2907(1) 0.1046(5) Uani 0.85(1) ? ? e 4
Cl(3) 0.3868(6) -0.0274(6) 0.2835(7) 0.082(2) Uiso 0.15(1) ? ? e 4
Cl(4) 0.2397(6) -0.0387(6) 0.0378(8) 0.091(2) Uiso 0.15(1) ? ? e 4
O(1) 0.2299(1) 0.0957(1) 0.2943(1) 0.0423(5) Uani 1 ? ? e 4
O(2) 0.2264(1) 0.2059(1) 0.1363(2) 0.0481(5) Uani 1 ? ? e 4
C(1) 0.2509(2) 0.1225(2) 0.1989(2) 0.0385(6) Uani 1 ? ? e 4
C(2) 0.3143(2) 0.0452(2) 0.1611(3) 0.0540(8) Uani 1 ? ? e 4
C(11) 0.3558(2) 0.2630(2) 0.4704(2) 0.0400(6) Uani 1 ? ? e 4
C(12) 0.4378(2) 0.2216(2) 0.5612(3) 0.0602(9) Uani 1 ? ? e 4
C(13) 0.5261(2) 0.2586(3) 0.5703(4) 0.082(1) Uani 1 ? ? e 4
C(14) 0.5330(3) 0.3386(3) 0.4908(4) 0.089(1) Uani 1 ? ? e 4
C(15) 0.4532(3) 0.3813(3) 0.4022(3) 0.076(1) Uani 1 ? ? e 4
C(16) 0.3647(2) 0.3438(2) 0.3906(3) 0.0551(8) Uani 1 ? ? e 4
C(21) 0.2218(2) 0.0580(2) 0.5565(2) 0.0388(6) Uani 1 ? ? e 4
C(22) 0.2905(2) -0.0194(2) 0.5722(3) 0.0519(8) Uani 1 ? ? e 4
C(23) 0.2897(3) -0.1128(2) 0.6382(3) 0.073(1) Uani 1 ? ? e 4
C(24) 0.2204(3) -0.1292(3) 0.6880(3) 0.082(1) Uani 1 ? ? e 4
C(25) 0.1516(3) -0.0539(3) 0.6734(3) 0.078(1) Uani 1 ? ? e 4
C(26) 0.1517(2) 0.0400(2) 0.6071(3) 0.0573(9) Uani 1 ? ? e 4
C(31) 0.0894(2) 0.2697(2) 0.3437(2) 0.0427(7) Uani 1 ? ? e 4
C(32) 0.0554(2) 0.3584(3) 0.3854(3) 0.075(1) Uani 1 ? ? e 4
C(33) -0.0325(3) 0.4017(3) 0.3130(4) 0.093(1) Uani 1 ? ? e 4
C(34) -0.0860(2) 0.3582(3) 0.1982(4) 0.084(1) Uani 1 ? ? e 4
C(35) -0.0529(2) 0.2714(3) 0.1535(3) 0.078(1) Uani 1 ? ? e 4
C(36) 0.0345(2) 0.2273(2) 0.2272(3) 0.0605(9) Uani 1 ? ? e 4
H(2) 0.3267 0.0739 0.0886 0.067 Uiso 1 ? ? e 4
H(12) 0.4333 0.1658 0.6188 0.072 Uiso 1 ? ? e 4
H(13) 0.5831 0.2278 0.6326 0.098 Uiso 1 ? ? e 4
H(14) 0.5950 0.3654 0.4977 0.106 Uiso 1 ? ? e 4
H(15) 0.4585 0.4383 0.3466 0.092 Uiso 1 ? ? e 4
H(16) 0.3082 0.3745 0.3265 0.066 Uiso 1 ? ? e 4
H(22) 0.3397 -0.0079 0.5369 0.062 Uiso 1 ? ? e 4
H(23) 0.3381 -0.1665 0.6483 0.088 Uiso 1 ? ? e 4
H(24) 0.2199 -0.1947 0.7336 0.099 Uiso 1 ? ? e 4
H(25) 0.1031 -0.0660 0.7097 0.094 Uiso 1 ? ? e 4
H(26) 0.1028 0.0930 0.5965 0.069 Uiso 1 ? ? e 4
H(32) 0.0935 0.3915 0.4665 0.089 Uiso 1 ? ? e 4
H(33) -0.0556 0.4633 0.3444 0.112 Uiso 1 ? ? e 4
H(34) -0.1474 0.3884 0.1477 0.101 Uiso 1 ? ? e 4
H(35) -0.0905 0.2403 0.0708 0.093 Uiso 1 ? ? e 4
H(36) 0.0570 0.1652 0.1954 0.073 Uiso 1 ? ? e 4

loop_
_geom_bond_atom_site_label_1
_geom_bond_atom_site_label_2
_geom_bond_distance
_geom_bond_site_symmetry_1
_geom_bond_site_symmetry_2
_geom_bond_publ_flag
Sn O(1) 2.224(2) . . ?
Sn O(2) 2.355(2) . . ?
Sn C(11) 2.118(3) . . ?
Sn C(21) 2.119(3) . . ?
Sn C(31) 2.123(3) . . ?
Cl(1) Cl(3) 2.21(1) . . ?
Cl(1) Cl(4) 1.01(1) . . ?
Cl(1) C(2) 1.757(4) . . ?
Cl(2) Cl(3) 0.939(9) . . ?
Cl(2) C(2) 1.769(4) . . ?
Cl(3) C(2) 1.675(9) . . ?
Cl(4) C(2) 1.77(1) . . ?
O(1) C(1) 1.260(3) . . ?
O(2) C(1) 1.239(3) . . ?
C(1) C(2) 1.528(4) . . ?
C(2) H(2) 0.96 . . no
C(11) C(12) 1.385(4) . . ?
C(11) C(16) 1.388(4) . . ?
C(12) C(13) 1.383(5) . . ?
C(12) H(12) 0.97 . . no
C(13) C(14) 1.368(6) . . ?
C(13) H(13) 0.97 . . no
C(14) C(15) 1.361(6) . . ?
C(14) H(14) 0.97 . . no
C(15) C(16) 1.379(5) . . ?
C(15) H(15) 0.97 . . no
C(16) H(16) 0.97 . . no
C(21) C(22) 1.388(4) . . ?
C(21) C(26) 1.387(4) . . ?
C(22) C(23) 1.389(5) . . ?
C(22) H(22) 0.97 . . no
C(23) C(24) 1.368(6) . . ?
C(23) H(23) 0.97 . . no
C(24) C(25) 1.372(6) . . ?
C(24) H(24) 0.97 . . no
C(25) C(26) 1.394(5) . . ?
C(25) H(25) 0.97 . . no
C(26) H(26) 0.97 . . no
C(31) C(32) 1.379(5) . . ?
C(31) C(36) 1.368(5) . . ?
C(32) C(33) 1.390(5) . . ?
C(32) H(32) 0.97 . . no
C(33) C(34) 1.355(6) . . ?
C(33) H(33) 0.97 . . no
C(34) C(35) 1.367(6) . . ?
C(34) H(34) 0.97 . . no
C(35) C(36) 1.392(5) . . ?
C(35) H(35) 0.97 . . no
C(36) H(36) 0.97 . . no
